data_2005208
loop_
_publ_author_name
'Frydenvang, K.'
'Brehm, L.'
'di Biase, R.'
'Falch, E.'

_publ_section_title
;
 2-Ethyl-3-(3-pyridyl)-5(2<i>H</i>)-isoxazolone
;
_journal_issue 8
_journal_name_full 'Acta Crystallographica Section C'
_journal_page_first 2102
_journal_page_last 2105
_journal_paper_doi 10.1107/S0108270196006142
_journal_volume 52
_journal_year 1996
_chemical_formula_sum 'C10 H10 N2 O2'
_chemical_formula_weight 190.2
_chemical_melting_point .366E-305
_chemical_name_systematic
;
 2-Ethyl-3-(3-pyridyl)isoxazolin-5-one
;
_space_group_IT_number 14
_symmetry_cell_setting monoclinic
_symmetry_space_group_name_Hall '-P 2yn'
_symmetry_space_group_name_H-M 'P 1 21/n 1'
_audit_creation_method SHELXL
_cell_angle_alpha 90
_cell_angle_beta 91.81(1)
_cell_angle_gamma 90
_cell_formula_units_Z 4
_cell_length_a 7.571(1)
_cell_length_b 7.1610(7)
_cell_length_c 16.535(2)
_cell_measurement_reflns_used 18
_cell_measurement_temperature 111(2)
_cell_measurement_theta_max 42.94
_cell_measurement_theta_min 33.99
_cell_volume 896.01(18)
_computing_cell_refinement 'CAD-4 Software'
_computing_data_collection 'CAD-4 Software (Enraf-Nonius, 1989)'
_computing_data_reduction 'DREADD (Blessing, 1987, 1989)'
_computing_molecular_graphics 'ORTEPII (Johnson, 1976)'
_computing_structure_refinement 'SHELXL93 (Sheldrick, 1993)'
_computing_structure_solution 'SHELXS86 (Sheldrick, 1990)'
_diffrn_ambient_temperature 111(2)
_diffrn_measurement_device 'Enraf Nonius CAD-4 diffractometer'
_diffrn_measurement_method '\w/2\q scan'
_diffrn_radiation_monochromator graphite
_diffrn_radiation_source 'fine-focus sealed tube'
_diffrn_radiation_type 'Cu K\a'
_diffrn_radiation_wavelength 1.54184
_diffrn_reflns_av_R_equivalents 0.0118
_diffrn_reflns_av_sigmaI/netI 0.0171
_diffrn_reflns_limit_h_max 9
_diffrn_reflns_limit_h_min -9
_diffrn_reflns_limit_k_max 8
_diffrn_reflns_limit_k_min 0
_diffrn_reflns_limit_l_max 20
_diffrn_reflns_limit_l_min 0
_diffrn_reflns_number 4033
_diffrn_reflns_theta_max 74.61
_diffrn_reflns_theta_min 5.35
_diffrn_standards_decay_% '-3.8, corrected'
_diffrn_standards_interval_count 300
_diffrn_standards_interval_time 166
_diffrn_standards_number 3
_exptl_absorpt_coefficient_mu 0.830
_exptl_absorpt_correction_type none
_exptl_crystal_colour colourless
_exptl_crystal_density_diffrn 1.41
_exptl_crystal_density_method none
_exptl_crystal_description prism
_exptl_crystal_F_000 400
_exptl_crystal_size_max 0.25
_exptl_crystal_size_mid 0.25
_exptl_crystal_size_min 0.10
_refine_diff_density_max 0.299
_refine_diff_density_min -0.300
_refine_ls_extinction_method none
_refine_ls_goodness_of_fit_all 1.071
_refine_ls_goodness_of_fit_obs 1.101
_refine_ls_hydrogen_treatment refxyz
_refine_ls_matrix_type full
_refine_ls_number_parameters 157
_refine_ls_number_reflns 1834
_refine_ls_number_restraints 0
_refine_ls_restrained_S_all 1.141
_refine_ls_restrained_S_obs 1.101
_refine_ls_R_factor_all 0.0454
_refine_ls_R_factor_obs 0.0371
_refine_ls_shift/esd_max 0.000
_refine_ls_shift/esd_mean 0.000
_refine_ls_structure_factor_coef Fsqd
_refine_ls_weighting_details 'w = 1/[\s^2^(Fo^2^)+(0.0557P)^2^+0.3763P] where P=(Fo^2^+2Fc^2^)/3'
_refine_ls_weighting_scheme calc
_refine_ls_wR_factor_all 0.1065
_refine_ls_wR_factor_obs 0.0971
_reflns_number_observed 1658
_reflns_number_total 1838
_reflns_observed_criterion >2sigma(I)
_cod_data_source_file ab1380.cif
_cod_data_source_block ef726
_cod_depositor_comments
;
The following automatic conversions were performed:

'_refine_ls_weighting_scheme' value 'calc w =
1/[\s^2^(Fo^2^)+(0.0557P)^2^+0.3763P] where P=(Fo^2^+2Fc^2^)/3' was
changed to 'calc'. New tag '_refine_ls_weighting_details' was
created. The value of the new tag was set to 'w =
1/[\s^2^(Fo^2^)+(0.0557P)^2^+0.3763P] where P=(Fo^2^+2Fc^2^)/3'.

Automatic conversion script
Id: cif_fix_values 3143 2015-03-26 13:38:13Z robertas 
;
_cod_original_cell_volume 896.0(2)
_cod_original_sg_symbol_H-M P21/n
_cod_database_code 2005208

loop_
_symmetry_equiv_pos_as_xyz
'x, y, z'
'-x+1/2, y+1/2, -z+1/2'
'-x, -y, -z'
'x+1/2, -y+1/2, z+1/2'

loop_
_atom_site_aniso_label
_atom_site_aniso_U_11
_atom_site_aniso_U_22
_atom_site_aniso_U_33
_atom_site_aniso_U_12
_atom_site_aniso_U_13
_atom_site_aniso_U_23
O1 0.0119(4) 0.0253(5) 0.0172(4) -0.0001(3) -0.0049(3) 0.0002(3)
N2 0.0102(5) 0.0231(5) 0.0147(5) -0.0008(4) -0.0035(4) -0.0004(4)
C3 0.0154(6) 0.0120(5) 0.0159(6) 0.0005(4) -0.0002(4) 0.0008(4)
C4 0.0152(6) 0.0200(6) 0.0198(6) 0.0020(4) 0.0017(4) 0.0024(5)
C5 0.0142(6) 0.0178(6) 0.0235(6) 0.0005(4) 0.0000(5) 0.0042(5)
O2 0.0135(4) 0.0341(5) 0.0319(5) -0.0001(4) -0.0053(4) 0.0057(4)
C6 0.0149(5) 0.0152(5) 0.0136(5) -0.0016(4) -0.0002(4) 0.0019(4)
C7 0.0163(6) 0.0203(6) 0.0149(5) 0.0001(5) -0.0006(4) 0.0004(4)
N8 0.0176(5) 0.0250(6) 0.0177(5) -0.0010(4) -0.0033(4) 0.0033(4)
C9 0.0242(6) 0.0231(6) 0.0156(6) -0.0069(5) -0.0051(5) 0.0044(5)
C10 0.0314(7) 0.0198(6) 0.0141(6) -0.0052(5) -0.0001(5) -0.0008(5)
C11 0.0229(6) 0.0176(6) 0.0161(6) -0.0005(5) 0.0025(5) 0.0006(5)
C12 0.0138(5) 0.0205(6) 0.0144(5) -0.0011(4) 0.0006(4) 0.0004(4)
C13 0.0208(6) 0.0279(7) 0.0179(6) 0.0007(5) 0.0031(5) -0.0045(5)

loop_
_atom_site_label
_atom_site_occupancy
_atom_site_fract_x
_atom_site_fract_y
_atom_site_fract_z
_atom_site_U_iso_or_equiv
_atom_site_thermal_displace_type
_atom_site_calc_flag
_atom_site_type_symbol
O1 1 .2471(1) .0826(1) .18706(5) .0183(2) Uani d O
N2 1 .4084(1) .0772(2) .23301(6) .0161(2) Uani d N
C3 1 .3691(2) .1160(2) .31162(7) .0145(3) Uani d C
C4 1 .1910(2) .1278(2) .31949(8) .0183(3) Uani d C
C5 1 .1102(2) .1083(2) .24081(8) .0185(3) Uani d C
O2 1 -.0409(1) .1056(1) .21404(6) .0266(2) Uani d O
C6 1 .5094(2) .1285(2) .37490(7) .0146(3) Uani d C
C7 1 .6657(2) .0264(2) .37072(7) .0172(3) Uani d C
N8 1 .7956(1) .0314(2) .42752(6) .0202(2) Uani d N
C9 1 .7699(2) .1394(2) .49220(7) .0211(3) Uani d C
C10 1 .6173(2) .2430(2) .50325(7) .0218(3) Uani d C
C11 1 .4850(2) .2384(2) .44335(7) .0188(3) Uani d C
C12 1 .5497(2) .1639(2) .18728(7) .0162(3) Uani d C
C13 1 .6002(2) .0407(2) .11723(8) .0221(3) Uani d C
H4 1 .127(3) .142(3) .368(1) .05 Uiso d H
H7 1 .682(3) -.056(3) .325(1) .05 Uiso d H
H9 1 .867(3) .140(3) .533(1) .05 Uiso d H
H10 1 .603(3) .312(3) .553(1) .05 Uiso d H
H11 1 .376(3) .316(3) .448(1) .05 Uiso d H
H121 1 .508(3) .290(3) .168(1) .05 Uiso d H
H122 1 .648(3) .181(3) .226(1) .05 Uiso d H
H131 1 .646(3) -.082(3) .138(1) .05 Uiso d H
H132 1 .497(3) .019(3) .081(1) .05 Uiso d H
H133 1 .694(3) .104(3) .087(1) .05 Uiso d H

loop_
_atom_type_symbol
_atom_type_description
_atom_type_scat_dispersion_real
_atom_type_scat_dispersion_imag
_atom_type_scat_source
C C 0.0181 0.0091 'International Tables Vol C Tables 4.2.6.8 and 6.1.1.4'
H H 0.0000 0.0000 'International Tables Vol C Tables 4.2.6.8 and 6.1.1.4'
N N 0.0311 0.0180 'International Tables Vol C Tables 4.2.6.8 and 6.1.1.4'
O O 0.0492 0.0322 'International Tables Vol C Tables 4.2.6.8 and 6.1.1.4'

loop_
_geom_angle_atom_site_label_1
_geom_angle_atom_site_label_2
_geom_angle_atom_site_label_3
_geom_angle
_geom_angle_publ_flag
C5 O1 N2 107.82(8) yes
O1 N2 C3 107.05(9) yes
N2 C3 C4 110.40(10) yes
C3 C4 C5 107.70(10) yes
C4 C5 O1 106.70(10) yes
O2 C5 O1 118.40(10) yes
O2 C5 C4 134.90(10) yes
N2 C3 C6 120.90(10) yes
C4 C3 C6 128.60(10) yes
C3 C6 C7 121.90(10) yes
C3 C6 C11 120.00(10) yes
C7 C6 C11 118.00(10) yes
C6 C7 N8 123.80(10) yes
C7 N8 C9 117.00(10) yes
N8 C9 C10 123.80(10) yes
C9 C10 C11 118.60(10) yes
C10 C11 C6 118.80(10) yes
O1 N2 C12 109.97(9) yes
C3 N2 C12 125.90(10) yes
N2 C12 C13 110.70(10) yes
C3 C4 H4 128.0(10) ?
C5 C4 H4 124.0(10) ?
C6 C7 H7 119.0(10) ?
N8 C7 H7 117.0(10) ?
N8 C9 H9 115.0(10) ?
C10 C9 H9 121.0(10) ?
C9 C10 H10 120.0(10) ?
C11 C10 H10 121.0(10) ?
C6 C11 H11 120.0(10) ?
C10 C11 H11 121.0(10) ?
N2 C12 H121 108.0(10) ?
C13 C12 H121 111.0(10) ?
N2 C12 H122 105.0(10) ?
C13 C12 H122 112.0(10) ?
H121 C12 H122 109(2) ?
C12 C13 H131 110.0(10) ?
C12 C13 H132 110.0(10) ?
C12 C13 H133 109.0(10) ?
H131 C13 H132 109(2) ?
H131 C13 H133 109(2) ?
H132 C13 H133 109(2) ?

loop_
_geom_bond_atom_site_label_1
_geom_bond_atom_site_label_2
_geom_bond_distance
_geom_bond_publ_flag
O1 N2 1.4180(10) yes
N2 C3 1.371(2) yes
C3 C4 1.362(2) yes
C4 C5 1.427(2) yes
O1 C5 1.399(2) yes
O2 C5 1.214(2) yes
C3 C6 1.470(2) yes
C6 C7 1.395(2) yes
C7 N8 1.339(2) yes
N8 C9 1.339(2) yes
C9 C10 1.390(2) yes
C10 C11 1.386(2) yes
C11 C6 1.395(2) yes
N2 C12 1.467(2) yes
C12 C13 1.514(2) yes
C4 H4 0.95(2) ?
C7 H7 0.98(2) ?
C9 H9 0.98(2) ?
C10 H10 0.96(2) ?
C11 H11 1.00(2) ?
C12 H121 1.00(2) ?
C12 H122 0.98(2) ?
C13 H131 1.00(2) ?
C13 H132 0.99(2) ?
C13 H133 0.99(2) ?

loop_
_geom_torsion_atom_site_label_1
_geom_torsion_atom_site_label_2
_geom_torsion_atom_site_label_3
_geom_torsion_atom_site_label_4
_geom_torsion
_geom_torsion_publ_flag
O1 N2 C3 C4 5.90(10) yes
N2 C3 C4 C5 -4.10(10) yes
C3 C4 C5 O1 0.70(10) yes
C4 C5 O1 N2 2.90(10) yes
C5 O1 N2 C3 -5.30(10) yes
O1 N2 C12 C13 -71.40(10) yes
C4 C3 C6 C11 -30.8(2) yes
N2 C3 C6 C7 -29.5(2) yes

loop_
_cod_related_entry_id
_cod_related_entry_database
_cod_related_entry_code
1 ChemSpider 21138227
